data_7051361
loop_
_publ_author_name
'Laurent Fr\'emond'
'Enrique Espinosa'
'Michel Meyer'
'Franck Denat'
'Roger Guilard'
'Volker Huch'
'Michael Veith'

_publ_section_title
;
 Synthesis, characterization and X-ray crystal structures of cyclam
 derivatives. Part IV. 1,4,8,11-Tetraazacyclotetradecane-5,12-dione and
 its diprotonated forms
;
_journal_issue 12
_journal_name_full 'New J. Chem.'
_journal_page_first 959
_journal_page_last 966
_journal_paper_doi 10.1039/b005052k
_journal_volume 24
_journal_year 2000
_chemical_formula_moiety 'C10 H22 O2 N4,2(Cl1 O4)'
_chemical_formula_sum 'C10 H22 Cl2 N4 O10'
_chemical_formula_weight 429.22
_chemical_name_systematic
;
 ?
;
_space_group_IT_number 14
_symmetry_cell_setting monoclinic
_symmetry_space_group_name_Hall '-P 2yab'
_symmetry_space_group_name_H-M 'P 1 21/a 1'
_atom_sites_solution_hydrogens geom
_atom_sites_solution_primary direct
_atom_sites_solution_secondary difmap
_audit_creation_method SHELXL-97
_cell_angle_alpha 90.00
_cell_angle_beta 106.900(1)
_cell_angle_gamma 90.00
_cell_formula_units_Z 4
_cell_length_a 10.2700(2)
_cell_length_b 16.1690(4)
_cell_length_c 10.8995(2)
_cell_measurement_temperature 112(2)
_cell_measurement_theta_max 30.034
_cell_measurement_theta_min 0.998
_cell_volume 1731.76(6)
_computing_structure_refinement 'SHELXL-97 (Sheldrick, 1997)'
_computing_structure_solution 'SHELXS-97 (Sheldrick, 1990)'
_diffrn_ambient_temperature 112(2)
_diffrn_measured_fraction_theta_full 0.965
_diffrn_measured_fraction_theta_max 0.965
_diffrn_radiation_monochromator graphite
_diffrn_radiation_source 'fine-focus sealed tube'
_diffrn_radiation_type MoK\a
_diffrn_radiation_wavelength 0.71073
_diffrn_reflns_av_R_equivalents 0.022
_diffrn_reflns_av_sigmaI/netI 0.0292
_diffrn_reflns_limit_h_max 14
_diffrn_reflns_limit_h_min 0
_diffrn_reflns_limit_k_max 22
_diffrn_reflns_limit_k_min 0
_diffrn_reflns_limit_l_max 14
_diffrn_reflns_limit_l_min -15
_diffrn_reflns_number 7487
_diffrn_reflns_theta_full 30.03
_diffrn_reflns_theta_max 30.03
_diffrn_reflns_theta_min 1.95
_exptl_absorpt_coefficient_mu 0.436
_exptl_absorpt_correction_type none
_exptl_crystal_colour Colourless
_exptl_crystal_density_diffrn 1.646
_exptl_crystal_density_method 'not measured'
_exptl_crystal_description Prism
_exptl_crystal_F_000 896
_exptl_crystal_size_max 0.25
_exptl_crystal_size_mid 0.12
_exptl_crystal_size_min 0.12
_refine_diff_density_max 0.463
_refine_diff_density_min -0.518
_refine_diff_density_rms 0.054
_refine_ls_extinction_coef 0.0166(18)
_refine_ls_extinction_expression Fc^*^=kFc[1+0.001xFc^2^\l^3^/sin(2\q)]^-1/4^
_refine_ls_extinction_method SHELXL
_refine_ls_goodness_of_fit_ref 1.054
_refine_ls_hydrogen_treatment mixed
_refine_ls_matrix_type full
_refine_ls_number_parameters 255
_refine_ls_number_reflns 4881
_refine_ls_number_restraints 0
_refine_ls_restrained_S_all 1.054
_refine_ls_R_factor_all 0.0352
_refine_ls_R_factor_gt 0.0316
_refine_ls_shift/su_max 0.012
_refine_ls_shift/su_mean 0.001
_refine_ls_structure_factor_coef Fsqd
_refine_ls_weighting_details 'calc w=1/[\s^2^(Fo^2^)+(0.0301P)^2^+1.1613P] where P=(Fo^2^+2Fc^2^)/3'
_refine_ls_weighting_scheme calc
_refine_ls_wR_factor_gt 0.0812
_refine_ls_wR_factor_ref 0.0835
_reflns_number_gt 4493
_reflns_number_total 4881
_reflns_threshold_expression >2sigma(I)
_cod_data_source_file b005052k.txt
_cod_data_source_block H2L(ClO4)2
_cod_original_sg_symbol_H-M 'P 21/a'
_cod_database_code 7051361

loop_
_symmetry_equiv_pos_as_xyz
'x, y, z'
'-x+1/2, y+1/2, -z'
'-x, -y, -z'
'x-1/2, -y-1/2, z'

loop_
_atom_site_label
_atom_site_type_symbol
_atom_site_fract_x
_atom_site_fract_y
_atom_site_fract_z
_atom_site_U_iso_or_equiv
_atom_site_adp_type
_atom_site_occupancy
_atom_site_symmetry_multiplicity
_atom_site_calc_flag
_atom_site_refinement_flags
_atom_site_disorder_assembly
_atom_site_disorder_group
O1A O 0.46382(9) 0.05327(6) 0.87663(8) 0.01816(18) Uani 1 1 d . . .
N1A N 0.44654(13) 0.14998(7) 1.02085(11) 0.0213(2) Uani 1 1 d . . .
HN1A H 0.4895(19) 0.1862(12) 1.0778(18) 0.026 Uiso 1 1 d . . .
N2A N 0.28757(11) 0.01535(8) 1.09312(10) 0.0194(2) Uani 1 1 d . . .
HN2A H 0.3792(19) 0.0141(11) 1.1227(17) 0.023 Uiso 1 1 d . . .
HN3A H 0.2590(18) -0.0061(12) 1.1562(18) 0.023 Uiso 1 1 d . . .
C1A C 0.51831(14) 0.10493(7) 0.96006(11) 0.0176(2) Uani 1 1 d . . .
C2A C 0.29853(16) 0.14977(9) 0.98090(13) 0.0253(3) Uani 1 1 d . . .
H2A1 H 0.2656 0.1248 0.8944 0.0259(11) Uiso 1 1 calc R . .
H2A2 H 0.2657 0.2076 0.9747 0.0259(11) Uiso 1 1 calc R . .
C3A C 0.23823(14) 0.10258(10) 1.07160(13) 0.0254(3) Uani 1 1 d . . .
H3A1 H 0.2615 0.1317 1.1551 0.0259(11) Uiso 1 1 calc R . .
H3A2 H 0.1379 0.1023 1.0363 0.0259(11) Uiso 1 1 calc R . .
C4A C 0.24655(14) -0.04083(9) 0.97901(12) 0.0222(3) Uani 1 1 d . . .
H4A1 H 0.2606 -0.0123 0.9035 0.0259(11) Uiso 1 1 calc R . .
H4A2 H 0.1487 -0.0544 0.9597 0.0259(11) Uiso 1 1 calc R . .
C5A C 0.67025(15) 0.12005(9) 0.99556(13) 0.0232(3) Uani 1 1 d . . .
H5A1 H 0.6974 0.1552 1.0732 0.0259(11) Uiso 1 1 calc R . .
H5A2 H 0.6914 0.1507 0.9251 0.0259(11) Uiso 1 1 calc R . .
O1B O 0.42926(9) 0.04809(6) 0.35448(9) 0.01766(18) Uani 1 1 d . . .
N1B N 0.62338(11) 0.11961(6) 0.44232(10) 0.01417(19) Uani 1 1 d . . .
HN1B H 0.6599(18) 0.1563(11) 0.4889(17) 0.017 Uiso 1 1 d . . .
N2B N 0.75210(11) -0.04348(7) 0.50288(10) 0.01490(19) Uani 1 1 d . . .
HN2B H 0.7153(17) -0.0195(11) 0.5585(17) 0.018 Uiso 1 1 d . . .
HN3B H 0.8234(18) -0.0729(11) 0.5503(16) 0.018 Uiso 1 1 d . . .
C1B C 0.49232(12) 0.10274(7) 0.42824(11) 0.0134(2) Uani 1 1 d . . .
C2B C 0.69907(12) 0.08233(7) 0.36206(11) 0.0150(2) Uani 1 1 d . . .
H2B1 H 0.7429 0.1267 0.3256 0.0259(11) Uiso 1 1 calc R . .
H2B2 H 0.6345 0.0531 0.2898 0.0259(11) Uiso 1 1 calc R . .
C3B C 0.80802(12) 0.02156(8) 0.43448(12) 0.0157(2) Uani 1 1 d . . .
H3B1 H 0.8492 -0.0054 0.3732 0.0259(11) Uiso 1 1 calc R . .
H3B2 H 0.8807 0.0523 0.4976 0.0259(11) Uiso 1 1 calc R . .
C4B C 0.65075(13) -0.10106(7) 0.41782(12) 0.0164(2) Uani 1 1 d . . .
H4B1 H 0.6979 -0.1374 0.3713 0.0259(11) Uiso 1 1 calc R . .
H4B2 H 0.5821 -0.0684 0.3535 0.0259(11) Uiso 1 1 calc R . .
C5B C 0.42079(13) 0.15422(7) 0.50544(12) 0.0159(2) Uani 1 1 d . . .
H5B1 H 0.3529 0.1904 0.4465 0.0259(11) Uiso 1 1 calc R . .
H5B2 H 0.4883 0.1902 0.5651 0.0259(11) Uiso 1 1 calc R . .
Cl1 Cl 0.02268(3) 0.187029(17) 0.28166(3) 0.01342(8) Uani 1 1 d . . .
O2 O 0.11254(10) 0.23303(6) 0.22729(10) 0.0225(2) Uani 1 1 d . . .
O3 O -0.11050(9) 0.22361(7) 0.24073(10) 0.0264(2) Uani 1 1 d . . .
O4 O 0.07371(11) 0.18951(6) 0.42016(9) 0.0254(2) Uani 1 1 d . . .
O5 O 0.01803(12) 0.10170(6) 0.24264(11) 0.0291(2) Uani 1 1 d . . .
Cl2 Cl 0.40209(3) 0.355077(19) 0.74920(3) 0.01922(9) Uani 1 1 d . . .
O6 O 0.32488(16) 0.29151(8) 0.66957(13) 0.0481(4) Uani 1 1 d . . .
O7 O 0.43546(12) 0.33118(8) 0.88151(10) 0.0310(2) Uani 1 1 d . . .
O8 O 0.52306(14) 0.37143(12) 0.71391(15) 0.0586(5) Uani 1 1 d . . .
O9 O 0.31984(13) 0.42949(6) 0.72873(10) 0.0294(2) Uani 1 1 d . . .

loop_
_atom_site_aniso_label
_atom_site_aniso_U_11
_atom_site_aniso_U_22
_atom_site_aniso_U_33
_atom_site_aniso_U_23
_atom_site_aniso_U_13
_atom_site_aniso_U_12
O1A 0.0219(4) 0.0174(4) 0.0144(4) -0.0033(3) 0.0041(3) -0.0008(3)
N1A 0.0320(6) 0.0130(5) 0.0187(5) -0.0036(4) 0.0070(5) 0.0008(4)
N2A 0.0162(5) 0.0286(6) 0.0135(5) -0.0039(4) 0.0046(4) -0.0026(4)
C1A 0.0268(6) 0.0131(5) 0.0132(5) 0.0005(4) 0.0063(5) -0.0026(5)
C2A 0.0302(7) 0.0228(6) 0.0197(6) -0.0016(5) 0.0021(5) 0.0128(6)
C3A 0.0197(6) 0.0366(8) 0.0189(6) -0.0060(5) 0.0042(5) 0.0113(6)
C4A 0.0189(6) 0.0315(7) 0.0159(5) -0.0066(5) 0.0047(5) -0.0088(5)
C5A 0.0295(7) 0.0219(6) 0.0202(6) -0.0064(5) 0.0102(5) -0.0133(5)
O1B 0.0161(4) 0.0204(4) 0.0164(4) -0.0047(3) 0.0046(3) -0.0028(3)
N1B 0.0143(4) 0.0118(4) 0.0162(4) -0.0010(4) 0.0041(4) -0.0008(4)
N2B 0.0144(4) 0.0159(5) 0.0143(4) 0.0039(4) 0.0040(4) 0.0024(4)
C1B 0.0145(5) 0.0127(5) 0.0126(5) 0.0030(4) 0.0034(4) 0.0017(4)
C2B 0.0152(5) 0.0154(5) 0.0155(5) 0.0033(4) 0.0063(4) 0.0010(4)
C3B 0.0132(5) 0.0169(5) 0.0181(5) 0.0033(4) 0.0065(4) 0.0007(4)
C4B 0.0209(6) 0.0138(5) 0.0158(5) -0.0006(4) 0.0077(4) 0.0000(4)
C5B 0.0187(5) 0.0127(5) 0.0183(5) -0.0001(4) 0.0082(4) 0.0016(4)
Cl1 0.01210(13) 0.01232(13) 0.01538(13) 0.00153(9) 0.00330(10) 0.00038(9)
O2 0.0195(4) 0.0209(4) 0.0314(5) 0.0041(4) 0.0144(4) -0.0011(4)
O3 0.0119(4) 0.0322(5) 0.0336(5) 0.0110(4) 0.0042(4) 0.0050(4)
O4 0.0339(5) 0.0253(5) 0.0143(4) 0.0025(4) 0.0030(4) 0.0108(4)
O5 0.0404(6) 0.0124(4) 0.0311(5) -0.0039(4) 0.0051(5) -0.0032(4)
Cl2 0.01878(15) 0.02124(15) 0.01676(14) -0.00116(10) 0.00378(11) 0.00346(11)
O6 0.0616(9) 0.0213(5) 0.0423(7) -0.0130(5) -0.0151(6) 0.0072(6)
O7 0.0338(6) 0.0373(6) 0.0200(5) 0.0084(4) 0.0047(4) 0.0030(5)
O8 0.0286(6) 0.1041(14) 0.0495(8) 0.0291(9) 0.0214(6) 0.0121(8)
O9 0.0469(7) 0.0191(5) 0.0225(5) -0.0006(4) 0.0108(5) 0.0113(5)

loop_
_atom_type_symbol
_atom_type_description
_atom_type_scat_dispersion_real
_atom_type_scat_dispersion_imag
_atom_type_scat_source
C C 0.0033 0.0016 'International Tables Vol C Tables 4.2.6.8 and 6.1.1.4'
H H 0.0000 0.0000 'International Tables Vol C Tables 4.2.6.8 and 6.1.1.4'
N N 0.0061 0.0033 'International Tables Vol C Tables 4.2.6.8 and 6.1.1.4'
O O 0.0106 0.0060 'International Tables Vol C Tables 4.2.6.8 and 6.1.1.4'
Cl Cl 0.1484 0.1585 'International Tables Vol C Tables 4.2.6.8 and 6.1.1.4'

loop_
_geom_angle_atom_site_label_1
_geom_angle_atom_site_label_2
_geom_angle_atom_site_label_3
_geom_angle
_geom_angle_site_symmetry_1
_geom_angle_site_symmetry_3
_geom_angle_publ_flag
C1A N1A C2A 121.85(12) . . ?
C3A N2A C4A 116.19(11) . . ?
O1A C1A N1A 122.14(13) . . ?
O1A C1A C5A 120.49(11) . . ?
N1A C1A C5A 117.37(11) . . ?
N1A C2A C3A 113.29(11) . . ?
N2A C3A C2A 113.16(10) . . ?
N2A C4A C5A 110.62(11) . 3_657 ?
C1A C5A C4A 113.17(11) . 3_657 ?
C1B N1B C2B 122.73(10) . . ?
C3B N2B C4B 115.22(10) . . ?
O1B C1B N1B 122.48(11) . . ?
O1B C1B C5B 120.26(11) . . ?
N1B C1B C5B 117.25(10) . . ?
N1B C2B C3B 113.23(9) . . ?
N2B C3B C2B 112.35(9) . . ?
N2B C4B C5B 111.63(10) . 3_656 ?
C1B C5B C4B 112.48(10) . 3_656 ?
O3 Cl1 O2 109.00(6) . . ?
O3 Cl1 O5 110.84(7) . . ?
O2 Cl1 O5 110.08(6) . . ?
O3 Cl1 O4 109.62(6) . . ?
O2 Cl1 O4 109.50(7) . . ?
O5 Cl1 O4 107.78(6) . . ?
O6 Cl2 O8 110.03(11) . . ?
O6 Cl2 O7 110.20(8) . . ?
O8 Cl2 O7 110.38(8) . . ?
O6 Cl2 O9 107.95(7) . . ?
O8 Cl2 O9 108.58(9) . . ?
O7 Cl2 O9 109.66(7) . . ?

loop_
_geom_bond_atom_site_label_1
_geom_bond_atom_site_label_2
_geom_bond_distance
_geom_bond_site_symmetry_2
_geom_bond_publ_flag
O1A C1A 1.2417(15) . ?
N1A C1A 1.3405(16) . ?
N1A C2A 1.454(2) . ?
N2A C3A 1.4940(19) . ?
N2A C4A 1.4983(17) . ?
C1A C5A 1.5144(19) . ?
C2A C3A 1.516(2) . ?
C4A C5A 1.520(2) 3_657 ?
C5A C4A 1.520(2) 3_657 ?
O1B C1B 1.2426(15) . ?
N1B C1B 1.3377(15) . ?
N1B C2B 1.4589(15) . ?
N2B C3B 1.4969(15) . ?
N2B C4B 1.4995(16) . ?
C1B C5B 1.5166(16) . ?
C2B C3B 1.5255(17) . ?
C4B C5B 1.5283(16) 3_656 ?
C5B C4B 1.5283(16) 3_656 ?
Cl1 O3 1.4369(10) . ?
Cl1 O2 1.4402(9) . ?
Cl1 O5 1.4405(10) . ?
Cl1 O4 1.4475(10) . ?
Cl2 O6 1.4276(13) . ?
Cl2 O8 1.4280(13) . ?
Cl2 O7 1.4350(11) . ?
Cl2 O9 1.4496(10) . ?

loop_
_geom_hbond_atom_site_label_D
_geom_hbond_atom_site_label_H
_geom_hbond_atom_site_label_A
_geom_hbond_distance_DH
_geom_hbond_distance_HA
_geom_hbond_distance_DA
_geom_hbond_angle_DHA
_geom_hbond_site_symmetry_A
N1A HN1A O2 0.87(2) 2.18(2) 3.0524(16) 174.1(17) 4_666
N1B HN1B O6 0.800(18) 2.349(18) 3.0827(17) 152.7(16) 4_665
N2B HN2B O9 0.891(17) 2.357(17) 2.9909(15) 128.2(14) 4_665
N2A HN2A O1A 0.902(19) 1.944(18) 2.7147(15) 142.3(16) 3_657
N2A HN3A O9 0.892(18) 1.976(19) 2.8565(15) 168.9(17) 2_547
N2B HN2B O1B 0.891(17) 2.034(17) 2.7523(13) 136.9(15) 3_656
N2B HN3B O4 0.900(18) 2.139(18) 2.9337(14) 146.7(15) 3_656
N2B HN3B O5 0.900(18) 2.413(18) 3.2165(16) 148.7(14) 3_656

loop_
_geom_torsion_atom_site_label_1
_geom_torsion_atom_site_label_2
_geom_torsion_atom_site_label_3
_geom_torsion_atom_site_label_4
_geom_torsion
_geom_torsion_site_symmetry_1
_geom_torsion_site_symmetry_2
_geom_torsion_site_symmetry_3
_geom_torsion_site_symmetry_4
_geom_torsion_publ_flag
C2A N1A C1A O1A -8.74(19) . . . . ?
C2A N1A C1A C5A 170.43(12) . . . . ?
C1A N1A C2A C3A 106.97(14) . . . . ?
C4A N2A C3A C2A -65.65(15) . . . . ?
N1A C2A C3A N2A -55.56(15) . . . . ?
C3A N2A C4A C5A 166.29(11) . . . 3_657 ?
O1A C1A C5A C4A -48.68(16) . . . 3_657 ?
N1A C1A C5A C4A 132.13(12) . . . 3_657 ?
C2B N1B C1B O1B 7.31(18) . . . . ?
C2B N1B C1B C5B -171.91(10) . . . . ?
C1B N1B C2B C3B -111.00(13) . . . . ?
C4B N2B C3B C2B 64.90(13) . . . . ?
N1B C2B C3B N2B 53.38(14) . . . . ?
C3B N2B C4B C5B -169.11(10) . . . 3_656 ?
O1B C1B C5B C4B 52.87(15) . . . 3_656 ?
N1B C1B C5B C4B -127.90(12) . . . 3_656 ?
